data_7119652
loop_
_publ_author_name
'U. B. Rao Khandavilli'
'Matteo Lusi'
'Balakrishna R. Bhogala'
'Anita R. Maguire'
'Matthias Stein'
'Simon E. Lawrence'

_publ_section_title
;
 Diversity in a simple co-crystal: racemic and kryptoracemic behaviour
;
_journal_name_full Chem.Commun.
_journal_page_first 8309
_journal_page_last 8312
_journal_paper_doi 10.1039/C6CC04148E
_journal_volume 52
_journal_year 2016
_chemical_formula_moiety 'C11 H15 N O, C7 H6 O3'
_chemical_formula_sum 'C18 H21 N O4'
_chemical_formula_weight 315.36
_chemical_name_common '3-Methyl-2-Phenylbutyramide-Salicylic acid-Polymorph III'
_space_group_crystal_system monoclinic
_space_group_IT_number 14
_space_group_name_Hall '-P 2ybc'
_space_group_name_H-M_alt 'P 1 21/c 1'
_symmetry_space_group_name_Hall '-P 2ybc'
_symmetry_space_group_name_H-M 'P 1 21/c 1'
_atom_sites_solution_hydrogens mixed
_audit_update_record
;
2016-05-16 deposited with the CCDC.
2016-06-08 downloaded from the CCDC.
;
_cell_angle_alpha 90
_cell_angle_beta 100.060(4)
_cell_angle_gamma 90
_cell_formula_units_Z 8
_cell_length_a 10.0661(14)
_cell_length_b 21.081(3)
_cell_length_c 16.584(2)
_cell_measurement_reflns_used 4485
_cell_measurement_temperature 296.(2)
_cell_measurement_theta_max 21.6600
_cell_measurement_theta_min 2.2706
_cell_volume 3465.1(8)
_computing_cell_refinement 'SAINT V8.34A (Bruker AXS Inc., 2013)'
_computing_data_reduction 'SAINT V8.34A (Bruker AXS Inc., 2013)'
_computing_structure_refinement 'SHELXL-2014/7 (Sheldrick, 2014)'
_diffrn_ambient_temperature 296.(2)
_diffrn_detector_area_resol_mean 8.3333
_diffrn_measured_fraction_theta_full 0.994
_diffrn_measured_fraction_theta_max 0.994
_diffrn_measurement_device_type 'Bruker SMART X2S'
_diffrn_radiation_wavelength 0.71073
_diffrn_reflns_av_R_equivalents 0.0774
_diffrn_reflns_av_unetI/netI 0.0458
_diffrn_reflns_limit_h_max 11
_diffrn_reflns_limit_h_min -11
_diffrn_reflns_limit_k_max 25
_diffrn_reflns_limit_k_min -24
_diffrn_reflns_limit_l_max 19
_diffrn_reflns_limit_l_min -19
_diffrn_reflns_number 46406
_diffrn_reflns_theta_full 25.12
_diffrn_reflns_theta_max 25.12
_diffrn_reflns_theta_min 1.58
_exptl_absorpt_coefficient_mu 0.085
_exptl_absorpt_correction_T_max 0.99
_exptl_absorpt_correction_T_min 0.77
_exptl_absorpt_correction_type multi-scan
_exptl_absorpt_process_details 'SADABS V2014/5 (Bruker AXS Inc.)'
_exptl_crystal_colour 'clear colourless'
_exptl_crystal_density_diffrn 1.209
_exptl_crystal_density_method 'not measured'
_exptl_crystal_description needle
_exptl_crystal_F_000 1344
_exptl_crystal_size_max 0.560
_exptl_crystal_size_mid 0.110
_exptl_crystal_size_min 0.100
_refine_diff_density_max 0.218
_refine_diff_density_min -0.280
_refine_ls_extinction_coef 0.0010(3)
_refine_ls_extinction_method 'SHELXL-2014/7 (Sheldrick 2014'
_refine_ls_goodness_of_fit_ref 1.013
_refine_ls_hydrogen_treatment mixed
_refine_ls_matrix_type full
_refine_ls_number_parameters 452
_refine_ls_number_reflns 6123
_refine_ls_number_restraints 8
_refine_ls_restrained_S_all 1.012
_refine_ls_R_factor_all 0.1054
_refine_ls_R_factor_gt 0.0527
_refine_ls_shift/su_max 0.000
_refine_ls_shift/su_mean 0.000
_refine_ls_structure_factor_coef Fsqd
_refine_ls_weighting_details 'w=1/[\s^2^(Fo^2^)+(0.0610P)^2^+0.9202P] where P=(Fo^2^+2Fc^2^)/3'
_refine_ls_weighting_scheme calc
_refine_ls_wR_factor_gt 0.1240
_refine_ls_wR_factor_ref 0.1506
_reflns_number_gt 3564
_reflns_number_total 6123
_reflns_threshold_expression 'I > 2\s(I)'
_cod_data_source_file c6cc04148e2.cif
_cod_data_source_block Form_III
_cod_original_cell_volume 3465.1(9)
_cod_database_code 7119652

loop_
_space_group_symop_operation_xyz
'x, y, z'
'-x, y+1/2, -z+1/2'
'-x, -y, -z'
'x, -y-1/2, z-1/2'

loop_
_atom_site_type_symbol
_atom_site_label
_atom_site_fract_x
_atom_site_fract_y
_atom_site_fract_z
_atom_site_U_iso_or_equiv
_atom_site_adp_type
_atom_site_calc_flag
_atom_site_refinement_flags_adp
_atom_site_refinement_flags_occupancy
_atom_site_refinement_flags_posn
_atom_site_occupancy
_atom_site_disorder_assembly
_atom_site_disorder_group
N N1 0.9070(2) 0.61056(11) 0.87465(15) 0.0617(6) Uani d . . D 1 . .
H H1A 0.898(3) 0.6524(3) 0.8785(19) 0.096(11) Uiso d . . D 1 . .
H H1B 0.9830(15) 0.5928(12) 0.8650(16) 0.075(9) Uiso d . . D 1 . .
C C2 0.7927(2) 0.57870(11) 0.85619(14) 0.0461(6) Uani d . . . 1 . .
O O3 0.68258(16) 0.60368(8) 0.86165(11) 0.0576(5) Uani d . . . 1 . .
C C4 0.8023(2) 0.51166(10) 0.82479(13) 0.0433(6) Uani d . . . 1 . .
H H4 0.8905 0.4949 0.8502 0.052 Uiso calc U . R 1 . .
C C5 0.6947(2) 0.46678(11) 0.84766(14) 0.0476(6) Uani d . . . 1 . .
H H5 0.6059 0.4827 0.8219 0.057 Uiso calc U . R 1 . .
C C6 0.7110(3) 0.40005(12) 0.81557(18) 0.0663(8) Uani d . . . 1 . .
H H6A 0.7988 0.3841 0.8385 0.099 Uiso calc U . R 1 . .
H H6B 0.7014 0.4012 0.757 0.099 Uiso calc U . R 1 . .
H H6C 0.6431 0.3729 0.831 0.099 Uiso calc U . R 1 . .
C C7 0.6990(3) 0.46515(14) 0.93954(16) 0.0737(8) Uani d . . . 1 . .
H H7A 0.6317 0.4363 0.952 0.111 Uiso calc U . R 1 . .
H H7B 0.6816 0.5068 0.9585 0.111 Uiso calc U . R 1 . .
H H7C 0.7865 0.4513 0.9663 0.111 Uiso calc U . R 1 . .
C C8 0.8011(2) 0.51546(11) 0.73294(14) 0.0446(6) Uani d . . . 1 . .
C C9 0.8960(3) 0.48295(13) 0.69833(16) 0.0615(7) Uani d . . . 1 . .
H H9 0.9622 0.4595 0.7317 0.074 Uiso calc U . R 1 . .
C C10 0.8941(3) 0.48474(16) 0.61496(19) 0.0783(9) Uani d . . . 1 . .
H H10 0.9584 0.4625 0.5923 0.094 Uiso calc U . R 1 . .
C C11 0.7970(4) 0.51944(16) 0.56558(18) 0.0796(9) Uani d . . . 1 . .
H H11 0.7957 0.5208 0.5094 0.095 Uiso calc U . R 1 . .
C C12 0.7019(3) 0.55211(13) 0.59890(17) 0.0710(8) Uani d . . . 1 . .
H H12 0.6363 0.5757 0.5653 0.085 Uiso calc U . R 1 . .
C C13 0.7033(3) 0.55004(12) 0.68229(16) 0.0564(7) Uani d . . . 1 . .
H H13 0.6381 0.572 0.7045 0.068 Uiso calc U . R 1 . .
N N21 0.4041(2) 0.55625(11) 0.86428(14) 0.0562(6) Uani d . . D 1 . .
H H21A 0.399(3) 0.5151(4) 0.8759(15) 0.070(8) Uiso d . . D 1 . .
H H21B 0.4822(13) 0.5742(11) 0.8588(15) 0.065(8) Uiso d . . D 1 . .
C C22 0.2892(2) 0.58655(11) 0.84265(13) 0.0442(6) Uani d . . . 1 . .
O O23 0.17894(15) 0.56128(7) 0.84883(10) 0.0512(4) Uani d . . . 1 . .
C C24 0.2959(2) 0.65257(10) 0.80689(14) 0.0456(6) Uani d . . . 1 . .
H H24 0.3858 0.6697 0.828 0.055 Uiso calc U . R 1 . .
C C25 0.1920(3) 0.69835(11) 0.83324(15) 0.0531(6) Uani d . . . 1 . .
H H25 0.1014 0.6818 0.8128 0.064 Uiso calc U . R 1 . .
C C26 0.2109(3) 0.70278(14) 0.92593(17) 0.0814(9) Uani d . . . 1 . .
H H26A 0.2997 0.7184 0.947 0.122 Uiso calc U . R 1 . .
H H26B 0.1999 0.6615 0.9483 0.122 Uiso calc U . R 1 . .
H H26C 0.1449 0.7312 0.9411 0.122 Uiso calc U . R 1 . .
C C27 0.2035(3) 0.76408(12) 0.79636(19) 0.0760(9) Uani d . . . 1 . .
H H27A 0.1393 0.7921 0.8142 0.114 Uiso calc U . R 1 . .
H H27B 0.1854 0.7612 0.7377 0.114 Uiso calc U . R 1 . .
H H27C 0.293 0.7803 0.814 0.114 Uiso calc U . R 1 . .
C C28 0.2835(2) 0.64666(10) 0.71487(14) 0.0459(6) Uani d . . . 1 . .
C C29 0.1763(3) 0.61438(12) 0.66841(15) 0.0539(6) Uani d . . . 1 . .
H H29 0.1114 0.5957 0.6943 0.065 Uiso calc U . R 1 . .
C C30 0.1647(3) 0.60966(13) 0.58464(17) 0.0637(7) Uani d . . . 1 . .
H H30 0.0927 0.5876 0.5545 0.076 Uiso calc U . R 1 . .
C C31 0.2594(3) 0.63753(15) 0.54542(18) 0.0748(8) Uani d . . . 1 . .
H H31 0.2523 0.6341 0.4889 0.09 Uiso calc U . R 1 . .
C C32 0.3643(3) 0.67044(16) 0.5904(2) 0.0816(9) Uani d . . . 1 . .
H H32 0.4273 0.6903 0.564 0.098 Uiso calc U . R 1 . .
C C33 0.3773(3) 0.67449(14) 0.67459(17) 0.0677(8) Uani d . . . 1 . .
H H33 0.4502 0.6962 0.7044 0.081 Uiso calc U . R 1 . .
O O41 0.34922(19) 0.42062(9) 0.88322(15) 0.0859(7) Uani d . . . 1 . .
C C42 0.2360(3) 0.40269(12) 0.88979(16) 0.0559(7) Uani d . . . 1 . .
O O43 0.13718(18) 0.44328(9) 0.88952(12) 0.0631(5) Uani d . . D 1 . .
H H43 0.157(3) 0.4789(6) 0.8791(19) 0.096(12) Uiso d . . D 1 . .
C C44 0.2010(2) 0.33613(11) 0.89782(16) 0.0544(6) Uani d . . . 1 . .
C C45 0.0759(3) 0.31803(13) 0.91392(17) 0.0661(7) Uani d . . . 1 . .
H H45 0.0137 0.349 0.9219 0.079 Uiso calc U . R 1 . .
C C46 0.0420(3) 0.25525(15) 0.9183(2) 0.0825(9) Uani d . . . 1 . .
H H46 -0.042 0.2439 0.9298 0.099 Uiso calc U . R 1 . .
C C47 0.1329(3) 0.20926(15) 0.9056(2) 0.0910(11) Uani d . . . 1 . .
H H47 0.1104 0.1666 0.9086 0.109 Uiso calc U . R 1 . .
C C48 0.2554(4) 0.22575(15) 0.8888(3) 0.1131(14) Uani d . . . 1 . .
H H48 0.3158 0.1944 0.8791 0.136 Uiso calc U . R 1 . .
C C49 0.2911(3) 0.28920(15) 0.8860(3) 0.0940(11) Uani d . . . 1 . .
O O50 0.4140(3) 0.30220(13) 0.8683(3) 0.188(2) Uani d . . D 1 . .
H H50 0.418(6) 0.3399(4) 0.863(3) 0.21(2) Uiso d . . D 1 . .
O O51 0.8320(2) 0.74686(9) 0.85099(14) 0.0830(6) Uani d . . . 1 . .
C C52 0.7222(3) 0.76463(13) 0.86565(17) 0.0604(7) Uani d . . . 1 . .
O O53 0.6323(2) 0.72419(10) 0.88354(15) 0.0771(6) Uani d . . D 1 . .
H H53 0.655(4) 0.6878(6) 0.880(2) 0.127(15) Uiso d . . D 1 . .
C C54 0.6824(3) 0.83146(12) 0.86365(16) 0.0551(6) Uani d . . . 1 . .
C C55 0.5636(3) 0.85094(13) 0.88799(17) 0.0649(7) Uani d . . . 1 . .
H H55 0.5086 0.821 0.907 0.078 Uiso calc U . R 1 . .
C C56 0.5260(3) 0.91372(14) 0.88446(19) 0.0744(8) Uani d . . . 1 . .
H H56 0.447 0.9264 0.9017 0.089 Uiso calc U . R 1 . .
C C57 0.6076(3) 0.95789(14) 0.85481(19) 0.0769(9) Uani d . . . 1 . .
H H57 0.5822 1.0004 0.8515 0.092 Uiso calc U . R 1 . .
C C58 0.7235(3) 0.94009(14) 0.83057(19) 0.0759(9) Uani d . . . 1 . .
H H58 0.777 0.9703 0.8107 0.091 Uiso calc U . R 1 . .
C C59 0.7630(3) 0.87710(13) 0.83521(18) 0.0666(8) Uani d . . . 1 . .
O O60 0.8799(3) 0.86238(12) 0.80991(19) 0.1081(9) Uani d . . D 1 . .
H H60 0.888(4) 0.8253(6) 0.821(3) 0.146(18) Uiso d . . D 1 . .

loop_
_atom_site_aniso_label
_atom_site_aniso_U_11
_atom_site_aniso_U_22
_atom_site_aniso_U_33
_atom_site_aniso_U_12
_atom_site_aniso_U_13
_atom_site_aniso_U_23
N1 0.0427(13) 0.0461(15) 0.0979(18) -0.0061(12) 0.0167(12) -0.0162(13)
C2 0.0413(14) 0.0427(14) 0.0551(15) -0.0025(12) 0.0104(11) -0.0043(11)
O3 0.0412(10) 0.0404(10) 0.0950(13) -0.0009(8) 0.0222(9) -0.0115(9)
C4 0.0377(12) 0.0373(13) 0.0535(14) 0.0040(10) 0.0047(10) -0.0024(10)
C5 0.0493(14) 0.0384(14) 0.0546(15) 0.0016(11) 0.0080(11) 0.0010(11)
C6 0.0714(19) 0.0421(16) 0.086(2) -0.0011(13) 0.0163(15) -0.0033(14)
C7 0.095(2) 0.065(2) 0.0621(18) -0.0087(17) 0.0177(15) 0.0067(14)
C8 0.0433(13) 0.0384(13) 0.0523(14) -0.0056(11) 0.0088(11) -0.0040(11)
C9 0.0517(16) 0.0708(19) 0.0628(18) 0.0036(14) 0.0116(13) -0.0134(14)
C10 0.076(2) 0.095(3) 0.069(2) -0.0067(19) 0.0260(17) -0.0225(18)
C11 0.105(3) 0.080(2) 0.0552(18) -0.022(2) 0.0172(19) -0.0045(16)
C12 0.094(2) 0.0510(18) 0.063(2) -0.0059(16) -0.0001(16) 0.0081(14)
C13 0.0649(17) 0.0424(15) 0.0607(17) 0.0000(13) 0.0078(13) 0.0016(12)
N21 0.0386(12) 0.0455(14) 0.0870(16) 0.0032(11) 0.0177(11) 0.0143(12)
C22 0.0406(14) 0.0403(14) 0.0526(14) -0.0004(11) 0.0106(11) -0.0002(10)
O23 0.0381(9) 0.0395(9) 0.0776(11) -0.0002(7) 0.0142(8) 0.0105(8)
C24 0.0406(13) 0.0382(14) 0.0586(15) -0.0052(10) 0.0100(11) 0.0037(11)
C25 0.0578(16) 0.0357(14) 0.0675(17) 0.0003(12) 0.0157(13) 0.0006(12)
C26 0.110(3) 0.0611(19) 0.079(2) 0.0031(18) 0.0328(18) -0.0104(15)
C27 0.087(2) 0.0399(16) 0.104(2) 0.0055(15) 0.0250(17) 0.0059(15)
C28 0.0459(13) 0.0336(13) 0.0596(15) 0.0036(11) 0.0131(12) 0.0057(11)
C29 0.0574(16) 0.0439(15) 0.0635(17) -0.0016(12) 0.0191(13) -0.0010(12)
C30 0.0749(19) 0.0536(17) 0.0628(18) 0.0025(15) 0.0129(15) -0.0037(13)
C31 0.096(2) 0.071(2) 0.0622(18) 0.0115(19) 0.0268(18) 0.0057(15)
C32 0.083(2) 0.090(2) 0.080(2) -0.0075(19) 0.0356(18) 0.0211(18)
C33 0.0616(18) 0.075(2) 0.069(2) -0.0120(15) 0.0182(14) 0.0146(15)
O41 0.0524(12) 0.0464(12) 0.162(2) 0.0004(10) 0.0287(12) 0.0145(12)
C42 0.0455(16) 0.0441(16) 0.0771(18) 0.0030(13) 0.0082(13) 0.0048(13)
O43 0.0483(11) 0.0399(11) 0.1012(14) 0.0050(9) 0.0132(9) 0.0054(10)
C44 0.0486(15) 0.0405(15) 0.0731(17) 0.0014(12) 0.0072(12) 0.0050(12)
C45 0.0582(17) 0.0476(17) 0.094(2) 0.0017(14) 0.0168(15) 0.0027(14)
C46 0.068(2) 0.059(2) 0.124(3) -0.0161(17) 0.0263(19) 0.0027(18)
C47 0.078(2) 0.0436(18) 0.151(3) -0.0042(17) 0.018(2) 0.0054(19)
C48 0.078(2) 0.045(2) 0.224(5) 0.0093(18) 0.049(3) 0.010(2)
C49 0.062(2) 0.0451(19) 0.182(4) 0.0048(16) 0.040(2) 0.011(2)
O50 0.0874(19) 0.0553(17) 0.451(6) 0.0146(15) 0.130(3) 0.029(3)
O51 0.0676(13) 0.0489(12) 0.1408(19) 0.0025(10) 0.0410(13) -0.0020(11)
C52 0.0554(17) 0.0449(17) 0.0812(19) -0.0044(14) 0.0125(14) -0.0062(13)
O53 0.0638(13) 0.0424(12) 0.1298(18) -0.0051(11) 0.0301(12) -0.0071(12)
C54 0.0544(15) 0.0422(15) 0.0670(16) -0.0021(13) 0.0061(13) -0.0061(12)
C55 0.0549(16) 0.0527(18) 0.086(2) 0.0004(14) 0.0088(14) -0.0059(14)
C56 0.0588(18) 0.061(2) 0.100(2) 0.0109(16) 0.0074(16) -0.0101(16)
C57 0.080(2) 0.0490(18) 0.095(2) 0.0088(17) -0.0052(18) -0.0025(16)
C58 0.088(2) 0.0463(18) 0.093(2) -0.0050(17) 0.0149(18) 0.0032(15)
C59 0.0640(18) 0.0500(18) 0.088(2) -0.0009(15) 0.0203(15) -0.0037(14)
O60 0.1000(18) 0.0614(16) 0.181(3) -0.0046(14) 0.0735(18) 0.0045(17)

loop_
_atom_type_symbol
_atom_type_description
_atom_type_scat_dispersion_real
_atom_type_scat_dispersion_imag
_atom_type_scat_source
C C 0.0033 0.0016 'International Tables Vol C Tables 4.2.6.8 and 6.1.1.4'
H H 0.0000 0.0000 'International Tables Vol C Tables 4.2.6.8 and 6.1.1.4'
N N 0.0061 0.0033 'International Tables Vol C Tables 4.2.6.8 and 6.1.1.4'
O O 0.0106 0.0060 'International Tables Vol C Tables 4.2.6.8 and 6.1.1.4'

loop_
_geom_angle_atom_site_label_1
_geom_angle_atom_site_label_2
_geom_angle_atom_site_label_3
_geom_angle_site_symmetry_1
_geom_angle_site_symmetry_3
_geom_angle
C2 N1 H1A . . 115.(2)
C2 N1 H1B . . 119.0(18)
H1A N1 H1B . . 122.(3)
O3 C2 N1 . . 121.2(2)
O3 C2 C4 . . 122.0(2)
N1 C2 C4 . . 116.7(2)
C2 C4 C8 . . 107.74(19)
C2 C4 C5 . . 113.60(19)
C8 C4 C5 . . 113.39(18)
C2 C4 H4 . . 107.3
C8 C4 H4 . . 107.3
C5 C4 H4 . . 107.3
C7 C5 C6 . . 110.1(2)
C7 C5 C4 . . 111.4(2)
C6 C5 C4 . . 111.1(2)
C7 C5 H5 . . 108.0
C6 C5 H5 . . 108.0
C4 C5 H5 . . 108.0
C5 C6 H6A . . 109.5
C5 C6 H6B . . 109.5
H6A C6 H6B . . 109.5
C5 C6 H6C . . 109.5
H6A C6 H6C . . 109.5
H6B C6 H6C . . 109.5
C5 C7 H7A . . 109.5
C5 C7 H7B . . 109.5
H7A C7 H7B . . 109.5
C5 C7 H7C . . 109.5
H7A C7 H7C . . 109.5
H7B C7 H7C . . 109.5
C9 C8 C13 . . 118.7(2)
C9 C8 C4 . . 120.3(2)
C13 C8 C4 . . 121.0(2)
C10 C9 C8 . . 120.9(3)
C10 C9 H9 . . 119.5
C8 C9 H9 . . 119.5
C11 C10 C9 . . 119.8(3)
C11 C10 H10 . . 120.1
C9 C10 H10 . . 120.1
C12 C11 C10 . . 120.1(3)
C12 C11 H11 . . 119.9
C10 C11 H11 . . 119.9
C11 C12 C13 . . 120.1(3)
C11 C12 H12 . . 119.9
C13 C12 H12 . . 119.9
C12 C13 C8 . . 120.4(3)
C12 C13 H13 . . 119.8
C8 C13 H13 . . 119.8
C22 N21 H21A . . 116.4(18)
C22 N21 H21B . . 121.0(17)
H21A N21 H21B . . 122.(2)
O23 C22 N21 . . 121.4(2)
O23 C22 C24 . . 121.5(2)
N21 C22 C24 . . 117.0(2)
C28 C24 C22 . . 108.45(19)
C28 C24 C25 . . 113.36(18)
C22 C24 C25 . . 112.61(18)
C28 C24 H24 . . 107.4
C22 C24 H24 . . 107.4
C25 C24 H24 . . 107.4
C26 C25 C27 . . 110.2(2)
C26 C25 C24 . . 110.8(2)
C27 C25 C24 . . 110.6(2)
C26 C25 H25 . . 108.4
C27 C25 H25 . . 108.4
C24 C25 H25 . . 108.4
C25 C26 H26A . . 109.5
C25 C26 H26B . . 109.5
H26A C26 H26B . . 109.5
C25 C26 H26C . . 109.5
H26A C26 H26C . . 109.5
H26B C26 H26C . . 109.5
C25 C27 H27A . . 109.5
C25 C27 H27B . . 109.5
H27A C27 H27B . . 109.5
C25 C27 H27C . . 109.5
H27A C27 H27C . . 109.5
H27B C27 H27C . . 109.5
C33 C28 C29 . . 118.1(2)
C33 C28 C24 . . 120.7(2)
C29 C28 C24 . . 121.2(2)
C30 C29 C28 . . 121.0(2)
C30 C29 H29 . . 119.5
C28 C29 H29 . . 119.5
C31 C30 C29 . . 120.2(3)
C31 C30 H30 . . 119.9
C29 C30 H30 . . 119.9
C32 C31 C30 . . 119.4(3)
C32 C31 H31 . . 120.3
C30 C31 H31 . . 120.3
C31 C32 C33 . . 120.6(3)
C31 C32 H32 . . 119.7
C33 C32 H32 . . 119.7
C28 C33 C32 . . 120.7(3)
C28 C33 H33 . . 119.6
C32 C33 H33 . . 119.6
O41 C42 O43 . . 121.0(2)
O41 C42 C44 . . 123.3(2)
O43 C42 C44 . . 115.7(2)
C42 O43 H43 . . 113.(2)
C49 C44 C45 . . 118.2(3)
C49 C44 C42 . . 120.2(2)
C45 C44 C42 . . 121.6(2)
C46 C45 C44 . . 121.2(3)
C46 C45 H45 . . 119.4
C44 C45 H45 . . 119.4
C45 C46 C47 . . 119.6(3)
C45 C46 H46 . . 120.2
C47 C46 H46 . . 120.2
C48 C47 C46 . . 120.3(3)
C48 C47 H47 . . 119.8
C46 C47 H47 . . 119.8
C47 C48 C49 . . 120.3(3)
C47 C48 H48 . . 119.9
C49 C48 H48 . . 119.9
O50 C49 C44 . . 122.4(3)
O50 C49 C48 . . 117.1(3)
C44 C49 C48 . . 120.4(3)
C49 O50 H50 . . 107.(4)
O51 C52 O53 . . 121.6(3)
O51 C52 C54 . . 122.7(3)
O53 C52 C54 . . 115.6(2)
C52 O53 H53 . . 113.(3)
C55 C54 C59 . . 118.4(2)
C55 C54 C52 . . 121.6(2)
C59 C54 C52 . . 119.9(2)
C56 C55 C54 . . 121.1(3)
C56 C55 H55 . . 119.4
C54 C55 H55 . . 119.4
C55 C56 C57 . . 119.1(3)
C55 C56 H56 . . 120.5
C57 C56 H56 . . 120.5
C58 C57 C56 . . 120.9(3)
C58 C57 H57 . . 119.5
C56 C57 H57 . . 119.5
C57 C58 C59 . . 120.3(3)
C57 C58 H58 . . 119.9
C59 C58 H58 . . 119.9
O60 C59 C58 . . 117.4(3)
O60 C59 C54 . . 122.4(3)
C58 C59 C54 . . 120.2(3)
C59 O60 H60 . . 102.(3)

loop_
_geom_bond_atom_site_label_1
_geom_bond_atom_site_label_2
_geom_bond_site_symmetry_2
_geom_bond_distance
N1 C2 . 1.321(3)
N1 H1A . 0.890(5)
N1 H1B . 0.892(5)
C2 O3 . 1.245(3)
C2 C4 . 1.515(3)
C4 C8 . 1.523(3)
C4 C5 . 1.535(3)
C4 H4 . 0.98
C5 C7 . 1.517(3)
C5 C6 . 1.523(3)
C5 H5 . 0.98
C6 H6A . 0.96
C6 H6B . 0.96
C6 H6C . 0.96
C7 H7A . 0.96
C7 H7B . 0.96
C7 H7C . 0.96
C8 C9 . 1.380(3)
C8 C13 . 1.385(3)
C9 C10 . 1.380(4)
C9 H9 . 0.93
C10 C11 . 1.372(4)
C10 H10 . 0.93
C11 C12 . 1.371(4)
C11 H11 . 0.93
C12 C13 . 1.381(4)
C12 H12 . 0.93
C13 H13 . 0.93
N21 C22 . 1.316(3)
N21 H21A . 0.892(5)
N21 H21B . 0.891(5)
C22 O23 . 1.251(3)
C22 C24 . 1.519(3)
C24 C28 . 1.515(3)
C24 C25 . 1.541(3)
C24 H24 . 0.98
C25 C26 . 1.518(4)
C25 C27 . 1.527(3)
C25 H25 . 0.98
C26 H26A . 0.96
C26 H26B . 0.96
C26 H26C . 0.96
C27 H27A . 0.96
C27 H27B . 0.96
C27 H27C . 0.96
C28 C33 . 1.380(3)
C28 C29 . 1.389(3)
C29 C30 . 1.377(3)
C29 H29 . 0.93
C30 C31 . 1.376(4)
C30 H30 . 0.93
C31 C32 . 1.370(4)
C31 H31 . 0.93
C32 C33 . 1.382(4)
C32 H32 . 0.93
C33 H33 . 0.93
O41 C42 . 1.224(3)
C42 O43 . 1.311(3)
C42 C44 . 1.458(3)
O43 H43 . 0.803(5)
C44 C49 . 1.379(4)
C44 C45 . 1.387(3)
C45 C46 . 1.372(4)
C45 H45 . 0.93
C46 C47 . 1.375(4)
C46 H46 . 0.93
C47 C48 . 1.356(4)
C47 H47 . 0.93
C48 C49 . 1.388(4)
C48 H48 . 0.93
C49 O50 . 1.349(4)
O50 H50 . 0.802(5)
O51 C52 . 1.231(3)
C52 O53 . 1.315(3)
C52 C54 . 1.464(4)
O53 H53 . 0.804(5)
C54 C55 . 1.389(4)
C54 C59 . 1.393(4)
C55 C56 . 1.375(4)
C55 H55 . 0.93
C56 C57 . 1.387(4)
C56 H56 . 0.93
C57 C58 . 1.352(4)
C57 H57 . 0.93
C58 C59 . 1.384(4)
C58 H58 . 0.93
C59 O60 . 1.353(4)
O60 H60 . 0.803(5)

loop_
_geom_hbond_atom_site_label_D
_geom_hbond_atom_site_label_H
_geom_hbond_atom_site_label_A
_geom_hbond_site_symmetry_A
_geom_hbond_distance_DH
_geom_hbond_distance_HA
_geom_hbond_distance_DA
_geom_hbond_angle_DHA
N1 H1A O51 . 0.890(5) 2.124(11) 2.979(3) 161.(3)
N1 H1B O23 1_655 0.892(5) 2.142(7) 3.028(3) 172.(3)
N21 H21A O41 . 0.892(5) 2.062(8) 2.939(3) 168.(2)
N21 H21B O3 . 0.891(5) 2.103(7) 2.983(3) 169.(2)
O43 H43 O23 . 0.803(5) 1.832(7) 2.630(2) 173.(3)
O50 H50 O41 . 0.802(5) 1.89(3) 2.603(3) 148.(5)
O53 H53 O3 . 0.804(5) 1.831(8) 2.628(3) 171.(4)
O60 H60 O51 . 0.803(5) 1.844(19) 2.596(3) 155.(5)
